data_4334681
loop_
_publ_author_name
'Christian Hering'
'Axel Schulz'
'Alexander Villinger'

_publ_contact_author_address
;
Universit\"at Rostock
Institut f\"ur Chemie
Abteilung f\"ur Anorganische Chemie
Albert-Einstein-Strasse 3a 
18059 Rostock
Bundesrepublik Deutschland
;
_publ_contact_author_email
;
axel.schulz@uni-rostock.de'
;
_publ_contact_author_fax '+49 (0)381/498-6382'
_publ_contact_author_name 'Axel Schulz'
_publ_contact_author_phone '+49 (0)381/498-6400'
_publ_section_title
;
 On the Synthesis and Reactivity of Highly Labile Pseudohalogen
 Phosphenium Ions
;
_journal_name_full 'Inorganic Chemistry'
_journal_page_first 5214
_journal_page_last 5225
_journal_paper_doi 10.1021/ic4001285
_journal_volume 52
_journal_year 2013
_chemical_formula_moiety
;
C13.90 H28 Cl0.10  N3.90 O0.90 P Si2 +, Cl4 Ga -'
;
_chemical_formula_sum 'C13.9 H28 Cl4.1 Ga N3.9 O0.9 P Si2'
_chemical_formula_weight 566.43
_chemical_name_systematic
;
 N,N-bis(trimethylsilyl)amino(4-dimethylaminopyridyl)isocyanatophosphenium 
tetrachlorogallate
;
_space_group_IT_number 14
_symmetry_cell_setting monoclinic
_symmetry_Int_Tables_number 14
_symmetry_space_group_name_Hall '-P 2ybc'
_symmetry_space_group_name_H-M 'P 1 21/c 1'
_atom_sites_solution_hydrogens geom
_atom_sites_solution_primary direct
_atom_sites_solution_secondary difmap
_audit_author_name 'Villinger, A.; Hering, C.'
_audit_creation_method SHELXL-97
_cell_angle_alpha 90.00
_cell_angle_beta 111.377(3)
_cell_angle_gamma 90.00
_cell_formula_units_Z 4
_cell_length_a 15.5311(8)
_cell_length_b 9.3799(5)
_cell_length_c 18.6699(11)
_cell_measurement_reflns_used 9950
_cell_measurement_temperature 173(2)
_cell_measurement_theta_max 58.959
_cell_measurement_theta_min 4.502
_cell_volume 2532.7(2)
_computing_cell_refinement 'Bruker Apex V7.51A'
_computing_data_collection 'Bruker Apex V7.51A'
_computing_data_reduction 'Bruker SAINT'
_computing_molecular_graphics 'ORTEP-3v2.01 (Farrugia, 1997)'
_computing_publication_material SHELXL-97
_computing_structure_refinement 'SHELXL-97 (Sheldrick, 1997)'
_computing_structure_solution 'SHELXS-97 (Sheldrick, 1997)'
_diffrn_ambient_temperature 173(2)
_diffrn_measured_fraction_theta_full 0.994
_diffrn_measured_fraction_theta_max 0.994
_diffrn_measurement_device_type 'Bruker Apex Kappa II-CCD-diffractometer'
_diffrn_measurement_method 'phi and omega scans'
_diffrn_radiation_monochromator graphite
_diffrn_radiation_source 'sealed tube'
_diffrn_radiation_type MoK\a
_diffrn_radiation_wavelength 0.71073
_diffrn_reflns_av_R_equivalents 0.0456
_diffrn_reflns_av_sigmaI/netI 0.0569
_diffrn_reflns_limit_h_max 25
_diffrn_reflns_limit_h_min -24
_diffrn_reflns_limit_k_max 14
_diffrn_reflns_limit_k_min -15
_diffrn_reflns_limit_l_max 29
_diffrn_reflns_limit_l_min -30
_diffrn_reflns_number 50838
_diffrn_reflns_theta_full 35.00
_diffrn_reflns_theta_max 35.00
_diffrn_reflns_theta_min 1.41
_exptl_absorpt_coefficient_mu 1.689
_exptl_absorpt_correction_T_max 0.8768
_exptl_absorpt_correction_T_min 0.6492
_exptl_absorpt_correction_type multi-scan
_exptl_absorpt_process_details '(SADABS; Sheldrick, 2004)'
_exptl_crystal_colour colourless
_exptl_crystal_density_diffrn 1.485
_exptl_crystal_description block
_exptl_crystal_F_000 1158
_exptl_crystal_size_max 0.28
_exptl_crystal_size_mid 0.16
_exptl_crystal_size_min 0.08
_refine_diff_density_max 1.045
_refine_diff_density_min -0.617
_refine_diff_density_rms 0.080
_refine_ls_extinction_method none
_refine_ls_goodness_of_fit_ref 1.000
_refine_ls_hydrogen_treatment constr
_refine_ls_matrix_type full
_refine_ls_number_parameters 265
_refine_ls_number_reflns 11087
_refine_ls_number_restraints 0
_refine_ls_restrained_S_all 1.000
_refine_ls_R_factor_all 0.0935
_refine_ls_R_factor_gt 0.0403
_refine_ls_shift/su_max 0.001
_refine_ls_shift/su_mean 0.000
_refine_ls_structure_factor_coef Fsqd
_refine_ls_weighting_details 'calc w=1/[\s^2^(Fo^2^)+(0.0409P)^2^+0.0000P] where P=(Fo^2^+2Fc^2^)/3'
_refine_ls_weighting_scheme calc
_refine_ls_wR_factor_gt 0.0838
_refine_ls_wR_factor_ref 0.0939
_reflns_number_gt 6531
_reflns_number_total 11087
_reflns_threshold_expression >2\s(I)
_cod_data_source_file ic4001285_si_002_08.cif
_cod_data_source_block ch106_npnco_dmap_gacl4
_cod_original_sg_symbol_H-M 'P 21/c'
_cod_original_formula_sum 'C13.90 H28 Cl4.10 Ga N3.90 O0.90 P Si2'
_cod_database_code 4334681

loop_
_symmetry_equiv_pos_as_xyz
'x, y, z'
'-x, y+1/2, -z+1/2'
'-x, -y, -z'
'x, -y-1/2, z-1/2'

loop_
_atom_site_label
_atom_site_type_symbol
_atom_site_fract_x
_atom_site_fract_y
_atom_site_fract_z
_atom_site_U_iso_or_equiv
_atom_site_adp_type
_atom_site_occupancy
_atom_site_symmetry_multiplicity
_atom_site_calc_flag
_atom_site_refinement_flags
_atom_site_disorder_assembly
_atom_site_disorder_group
P1A P 0.71100(7) 0.75795(9) 0.57279(5) 0.02274(16) Uani 0.902(2) 1 d P A 1
C1 C 0.61203(12) 1.0003(2) 0.51367(11) 0.0294(4) Uani 0.902(2) 1 d P A 1
N1 N 0.6482(3) 0.8921(5) 0.5116(2) 0.0291(6) Uani 0.902(2) 1 d P A 1
O1 O 0.57506(10) 1.11035(14) 0.50741(8) 0.0408(4) Uani 0.902(2) 1 d P A 1
P1B P 0.7115(8) 0.7249(10) 0.5800(6) 0.02274(16) Uani 0.098(2) 1 d P A 2
Cl5 Cl 0.6313(8) 0.8870(13) 0.5265(7) 0.037(2) Uani 0.098(2) 1 d P A 2
Si1 Si 0.82941(3) 0.80733(5) 0.47573(2) 0.02481(10) Uani 1 1 d . A .
Si2 Si 0.91063(3) 0.73322(5) 0.65061(2) 0.02241(9) Uani 1 1 d . A .
N2 N 0.81209(8) 0.76082(13) 0.56314(7) 0.0209(2) Uani 1 1 d . . .
N3 N 0.65339(8) 0.61359(14) 0.50483(7) 0.0244(3) Uani 1 1 d . . .
N4 N 0.54066(10) 0.28110(14) 0.35278(8) 0.0308(3) Uani 1 1 d . . .
C2 C 0.72825(12) 0.7612(2) 0.38802(9) 0.0350(4) Uani 1 1 d . . .
H2A H 0.7204 0.6574 0.3846 0.052 Uiso 1 1 calc R A .
H2B H 0.7386 0.7962 0.3424 0.052 Uiso 1 1 calc R . .
H2C H 0.6725 0.8056 0.3909 0.052 Uiso 1 1 calc R . .
C3 C 0.84918(13) 1.00260(19) 0.47590(10) 0.0376(4) Uani 1 1 d . . .
H3A H 0.8016 1.0526 0.4891 0.056 Uiso 1 1 calc R A .
H3B H 0.8461 1.0327 0.4248 0.056 Uiso 1 1 calc R . .
H3C H 0.9103 1.0255 0.5139 0.056 Uiso 1 1 calc R . .
C4 C 0.92921(12) 0.70566(19) 0.46909(10) 0.0360(4) Uani 1 1 d . . .
H4A H 0.9838 0.7218 0.5157 0.054 Uiso 1 1 calc R A .
H4B H 0.9421 0.7380 0.4241 0.054 Uiso 1 1 calc R . .
H4C H 0.9143 0.6037 0.4640 0.054 Uiso 1 1 calc R . .
C5 C 0.95469(12) 0.54956(18) 0.64962(10) 0.0342(4) Uani 1 1 d . . .
H5A H 0.9108 0.4808 0.6565 0.051 Uiso 1 1 calc R A .
H5B H 1.0148 0.5390 0.6915 0.051 Uiso 1 1 calc R . .
H5C H 0.9617 0.5320 0.6003 0.051 Uiso 1 1 calc R . .
C6 C 0.99961(11) 0.87003(18) 0.65711(9) 0.0296(3) Uani 1 1 d . . .
H6A H 1.0200 0.8593 0.6135 0.044 Uiso 1 1 calc R A .
H6B H 1.0526 0.8576 0.7053 0.044 Uiso 1 1 calc R . .
H6C H 0.9732 0.9653 0.6559 0.044 Uiso 1 1 calc R . .
C7 C 0.87695(13) 0.75251(19) 0.73594(9) 0.0333(4) Uani 1 1 d . . .
H7A H 0.8471 0.8452 0.7341 0.050 Uiso 1 1 calc R A .
H7B H 0.9322 0.7462 0.7829 0.050 Uiso 1 1 calc R . .
H7C H 0.8338 0.6763 0.7358 0.050 Uiso 1 1 calc R . .
C8 C 0.70043(11) 0.48990(17) 0.50911(9) 0.0312(4) Uani 1 1 d . A .
H8 H 0.7605 0.4815 0.5474 0.037 Uiso 1 1 calc R . .
C9 C 0.66587(11) 0.37798(18) 0.46149(10) 0.0325(4) Uani 1 1 d . . .
H9 H 0.7020 0.2941 0.4668 0.039 Uiso 1 1 calc R A .
C10 C 0.57587(11) 0.38506(17) 0.40359(9) 0.0262(3) Uani 1 1 d . A .
C11 C 0.52569(11) 0.51179(17) 0.40387(9) 0.0290(3) Uani 1 1 d . . .
H11 H 0.4635 0.5207 0.3692 0.035 Uiso 1 1 calc R A .
C12 C 0.56543(10) 0.62002(18) 0.45298(9) 0.0279(3) Uani 1 1 d . A .
H12 H 0.5303 0.7038 0.4510 0.033 Uiso 1 1 calc R . .
C13 C 0.59382(13) 0.15770(19) 0.34485(11) 0.0387(4) Uani 1 1 d . . .
H13A H 0.6599 0.1765 0.3714 0.058 Uiso 1 1 calc R . .
H13B H 0.5811 0.1399 0.2902 0.058 Uiso 1 1 calc R . .
H13C H 0.5761 0.0739 0.3676 0.058 Uiso 1 1 calc R . .
C14 C 0.44672(12) 0.28979(18) 0.29613(10) 0.0346(4) Uani 1 1 d . . .
H14A H 0.4035 0.3085 0.3224 0.052 Uiso 1 1 calc R . .
H14B H 0.4305 0.1994 0.2680 0.052 Uiso 1 1 calc R . .
H14C H 0.4430 0.3673 0.2599 0.052 Uiso 1 1 calc R . .
Ga1 Ga 0.265685(12) 0.801343(19) 0.274839(11) 0.03017(6) Uani 1 1 d . . .
Cl1 Cl 0.27491(3) 0.56999(5) 0.28034(3) 0.04085(11) Uani 1 1 d . . .
Cl2 Cl 0.19422(4) 0.86902(6) 0.15739(3) 0.05028(13) Uani 1 1 d . . .
Cl3 Cl 0.19315(4) 0.86745(6) 0.34897(3) 0.04986(13) Uani 1 1 d . . .
Cl4 Cl 0.40492(3) 0.89089(6) 0.31347(3) 0.05336(14) Uani 1 1 d . . .

loop_
_atom_site_aniso_label
_atom_site_aniso_U_11
_atom_site_aniso_U_22
_atom_site_aniso_U_33
_atom_site_aniso_U_23
_atom_site_aniso_U_13
_atom_site_aniso_U_12
P1A 0.0200(2) 0.0257(4) 0.0232(3) -0.0023(3) 0.0086(2) -0.0017(3)
C1 0.0247(9) 0.0295(11) 0.0354(10) -0.0037(8) 0.0124(8) -0.0054(8)
N1 0.0229(13) 0.0300(13) 0.0345(16) -0.0008(10) 0.0107(9) -0.0006(9)
O1 0.0436(9) 0.0264(8) 0.0566(9) 0.0002(6) 0.0235(7) 0.0079(6)
P1B 0.0200(2) 0.0257(4) 0.0232(3) -0.0023(3) 0.0086(2) -0.0017(3)
Cl5 0.035(5) 0.032(4) 0.042(5) -0.001(3) 0.012(3) -0.008(3)
Si1 0.0240(2) 0.0304(2) 0.01990(19) 0.00217(17) 0.00780(17) 0.00085(18)
Si2 0.0209(2) 0.0245(2) 0.01899(19) -0.00030(16) 0.00390(16) -0.00150(17)
N2 0.0188(6) 0.0236(6) 0.0200(6) -0.0012(5) 0.0068(5) -0.0013(5)
N3 0.0200(6) 0.0244(7) 0.0265(6) -0.0004(5) 0.0058(5) -0.0019(5)
N4 0.0266(7) 0.0269(8) 0.0326(7) -0.0013(6) 0.0034(6) -0.0010(6)
C2 0.0317(9) 0.0460(11) 0.0229(8) 0.0022(7) 0.0048(7) 0.0006(8)
C3 0.0410(10) 0.0345(10) 0.0374(9) 0.0095(8) 0.0144(8) -0.0012(8)
C4 0.0338(10) 0.0485(11) 0.0291(8) -0.0046(8) 0.0154(8) 0.0039(8)
C5 0.0311(9) 0.0312(9) 0.0330(9) 0.0047(7) 0.0033(7) 0.0039(7)
C6 0.0208(8) 0.0345(9) 0.0302(8) -0.0036(7) 0.0053(7) -0.0047(7)
C7 0.0379(10) 0.0384(10) 0.0228(8) -0.0032(7) 0.0100(7) -0.0092(8)
C8 0.0237(8) 0.0279(9) 0.0335(9) 0.0021(7) 0.0002(7) -0.0007(7)
C9 0.0244(8) 0.0238(9) 0.0395(9) 0.0018(7) 0.0001(7) 0.0019(7)
C10 0.0229(8) 0.0258(8) 0.0261(8) 0.0015(6) 0.0042(6) -0.0039(6)
C11 0.0189(7) 0.0326(9) 0.0301(8) -0.0001(7) 0.0025(6) -0.0008(7)
C12 0.0189(7) 0.0310(9) 0.0303(8) -0.0007(7) 0.0048(6) 0.0020(6)
C13 0.0359(10) 0.0320(10) 0.0437(10) -0.0068(8) 0.0090(8) -0.0012(8)
C14 0.0280(9) 0.0336(10) 0.0333(9) -0.0040(7) 0.0004(7) -0.0047(7)
Ga1 0.02510(10) 0.02550(11) 0.03904(11) -0.00253(8) 0.01066(9) -0.00079(7)
Cl1 0.0336(2) 0.0264(2) 0.0614(3) 0.0035(2) 0.0159(2) 0.00083(18)
Cl2 0.0457(3) 0.0552(3) 0.0487(3) 0.0176(2) 0.0158(2) 0.0092(2)
Cl3 0.0425(3) 0.0588(3) 0.0517(3) -0.0102(2) 0.0213(2) 0.0092(2)
Cl4 0.0373(3) 0.0556(3) 0.0677(3) -0.0176(3) 0.0197(3) -0.0195(2)

loop_
_atom_type_symbol
_atom_type_description
_atom_type_scat_dispersion_real
_atom_type_scat_dispersion_imag
_atom_type_scat_source
C C 0.0033 0.0016 'International Tables Vol C Tables 4.2.6.8 and 6.1.1.4'
H H 0.0000 0.0000 'International Tables Vol C Tables 4.2.6.8 and 6.1.1.4'
N N 0.0061 0.0033 'International Tables Vol C Tables 4.2.6.8 and 6.1.1.4'
O O 0.0106 0.0060 'International Tables Vol C Tables 4.2.6.8 and 6.1.1.4'
Si Si 0.0817 0.0704 'International Tables Vol C Tables 4.2.6.8 and 6.1.1.4'
P P 0.1023 0.0942 'International Tables Vol C Tables 4.2.6.8 and 6.1.1.4'
Cl Cl 0.1484 0.1585 'International Tables Vol C Tables 4.2.6.8 and 6.1.1.4'
Ga Ga 0.2307 1.6083 'International Tables Vol C Tables 4.2.6.8 and 6.1.1.4'

loop_
_geom_angle_atom_site_label_1
_geom_angle_atom_site_label_2
_geom_angle_atom_site_label_3
_geom_angle
N2 P1A N1 104.22(10)
N2 P1A N3 100.33(7)
N1 P1A N3 93.66(16)
O1 C1 N1 172.6(3)
C1 N1 P1A 140.2(3)
N3 P1B N2 102.0(6)
N3 P1B Cl5 90.4(6)
N2 P1B Cl5 101.6(5)
N2 Si1 C3 108.45(7)
N2 Si1 C2 112.57(7)
C3 Si1 C2 108.48(8)
N2 Si1 C4 109.82(7)
C3 Si1 C4 111.36(8)
C2 Si1 C4 106.18(8)
N2 Si2 C5 108.56(7)
N2 Si2 C6 108.99(7)
C5 Si2 C6 111.94(8)
N2 Si2 C7 110.56(7)
C5 Si2 C7 108.60(8)
C6 Si2 C7 108.19(8)
P1A N2 P1B 11.0(3)
P1A N2 Si1 124.54(8)
P1B N2 Si1 130.8(4)
P1A N2 Si2 115.29(7)
P1B N2 Si2 109.3(4)
Si1 N2 Si2 119.82(7)
C12 N3 C8 117.38(13)
C12 N3 P1B 130.4(4)
C8 N3 P1B 111.1(4)
C12 N3 P1A 124.50(11)
C8 N3 P1A 118.04(11)
P1B N3 P1A 10.0(3)
C10 N4 C14 121.22(14)
C10 N4 C13 123.52(14)
C14 N4 C13 115.07(14)
Si1 C2 H2A 109.5
Si1 C2 H2B 109.5
H2A C2 H2B 109.5
Si1 C2 H2C 109.5
H2A C2 H2C 109.5
H2B C2 H2C 109.5
Si1 C3 H3A 109.5
Si1 C3 H3B 109.5
H3A C3 H3B 109.5
Si1 C3 H3C 109.5
H3A C3 H3C 109.5
H3B C3 H3C 109.5
Si1 C4 H4A 109.5
Si1 C4 H4B 109.5
H4A C4 H4B 109.5
Si1 C4 H4C 109.5
H4A C4 H4C 109.5
H4B C4 H4C 109.5
Si2 C5 H5A 109.5
Si2 C5 H5B 109.5
H5A C5 H5B 109.5
Si2 C5 H5C 109.5
H5A C5 H5C 109.5
H5B C5 H5C 109.5
Si2 C6 H6A 109.5
Si2 C6 H6B 109.5
H6A C6 H6B 109.5
Si2 C6 H6C 109.5
H6A C6 H6C 109.5
H6B C6 H6C 109.5
Si2 C7 H7A 109.5
Si2 C7 H7B 109.5
H7A C7 H7B 109.5
Si2 C7 H7C 109.5
H7A C7 H7C 109.5
H7B C7 H7C 109.5
C9 C8 N3 123.23(15)
C9 C8 H8 118.4
N3 C8 H8 118.4
C8 C9 C10 120.47(16)
C8 C9 H9 119.8
C10 C9 H9 119.8
N4 C10 C11 122.10(14)
N4 C10 C9 122.81(15)
C11 C10 C9 115.09(14)
C12 C11 C10 120.87(14)
C12 C11 H11 119.6
C10 C11 H11 119.6
C11 C12 N3 122.71(15)
C11 C12 H12 118.6
N3 C12 H12 118.6
N4 C13 H13A 109.5
N4 C13 H13B 109.5
H13A C13 H13B 109.5
N4 C13 H13C 109.5
H13A C13 H13C 109.5
H13B C13 H13C 109.5
N4 C14 H14A 109.5
N4 C14 H14B 109.5
H14A C14 H14B 109.5
N4 C14 H14C 109.5
H14A C14 H14C 109.5
H14B C14 H14C 109.5
Cl2 Ga1 Cl3 111.68(2)
Cl2 Ga1 Cl1 109.98(2)
Cl3 Ga1 Cl1 107.20(2)
Cl2 Ga1 Cl4 107.63(2)
Cl3 Ga1 Cl4 111.19(2)
Cl1 Ga1 Cl4 109.15(2)

loop_
_geom_bond_atom_site_label_1
_geom_bond_atom_site_label_2
_geom_bond_distance
P1A N2 1.6446(15)
P1A N1 1.740(4)
P1A N3 1.8484(16)
C1 O1 1.166(2)
C1 N1 1.168(4)
P1B N3 1.718(11)
P1B N2 1.736(10)
P1B Cl5 1.989(17)
Si1 N2 1.8016(12)
Si1 C3 1.8570(18)
Si1 C2 1.8606(17)
Si1 C4 1.8621(17)
Si2 N2 1.8039(13)
Si2 C5 1.8562(17)
Si2 C6 1.8571(16)
Si2 C7 1.8579(16)
N3 C12 1.358(2)
N3 C8 1.358(2)
N4 C10 1.331(2)
N4 C14 1.459(2)
N4 C13 1.460(2)
C2 H2A 0.9800
C2 H2B 0.9800
C2 H2C 0.9800
C3 H3A 0.9800
C3 H3B 0.9800
C3 H3C 0.9800
C4 H4A 0.9800
C4 H4B 0.9800
C4 H4C 0.9800
C5 H5A 0.9800
C5 H5B 0.9800
C5 H5C 0.9800
C6 H6A 0.9800
C6 H6B 0.9800
C6 H6C 0.9800
C7 H7A 0.9800
C7 H7B 0.9800
C7 H7C 0.9800
C8 C9 1.354(2)
C8 H8 0.9500
C9 C10 1.423(2)
C9 H9 0.9500
C10 C11 1.422(2)
C11 C12 1.356(2)
C11 H11 0.9500
C12 H12 0.9500
C13 H13A 0.9800
C13 H13B 0.9800
C13 H13C 0.9800
C14 H14A 0.9800
C14 H14B 0.9800
C14 H14C 0.9800
Ga1 Cl2 2.1608(5)
Ga1 Cl3 2.1692(5)
Ga1 Cl1 2.1748(5)
Ga1 Cl4 2.1829(5)

loop_
_geom_torsion_atom_site_label_1
_geom_torsion_atom_site_label_2
_geom_torsion_atom_site_label_3
_geom_torsion_atom_site_label_4
_geom_torsion
O1 C1 N1 P1A 169.0(17)
N2 P1A N1 C1 -117.9(4)
N3 P1A N1 C1 140.5(4)
N1 P1A N2 P1B -160(2)
N3 P1A N2 P1B -64(2)
N1 P1A N2 Si1 -32.19(18)
N3 P1A N2 Si1 64.30(10)
N1 P1A N2 Si2 140.97(16)
N3 P1A N2 Si2 -122.53(8)
N3 P1B N2 P1A 104(2)
Cl5 P1B N2 P1A 11.4(17)
N3 P1B N2 Si1 45.2(6)
Cl5 P1B N2 Si1 -47.8(8)
N3 P1B N2 Si2 -130.8(4)
Cl5 P1B N2 Si2 136.2(5)
C3 Si1 N2 P1A 90.03(11)
C2 Si1 N2 P1A -30.01(12)
C4 Si1 N2 P1A -148.08(10)
C3 Si1 N2 P1B 101.5(5)
C2 Si1 N2 P1B -18.5(5)
C4 Si1 N2 P1B -136.6(4)
C3 Si1 N2 Si2 -82.85(10)
C2 Si1 N2 Si2 157.12(8)
C4 Si1 N2 Si2 39.04(10)
C5 Si2 N2 P1A 104.87(9)
C6 Si2 N2 P1A -132.95(9)
C7 Si2 N2 P1A -14.16(11)
C5 Si2 N2 P1B 94.9(4)
C6 Si2 N2 P1B -142.9(4)
C7 Si2 N2 P1B -24.1(4)
C5 Si2 N2 Si1 -81.62(9)
C6 Si2 N2 Si1 40.56(10)
C7 Si2 N2 Si1 159.35(8)
N2 P1B N3 C12 -128.6(4)
Cl5 P1B N3 C12 -26.7(6)
N2 P1B N3 C8 64.0(5)
Cl5 P1B N3 C8 166.0(3)
N2 P1B N3 P1A -71(2)
Cl5 P1B N3 P1A 30.7(19)
N2 P1A N3 C12 -134.91(12)
N1 P1A N3 C12 -29.73(15)
N2 P1A N3 C8 48.22(13)
N1 P1A N3 C8 153.39(14)
N2 P1A N3 P1B 96(2)
N1 P1A N3 P1B -159(2)
C12 N3 C8 C9 4.1(2)
P1B N3 C8 C9 173.2(4)
P1A N3 C8 C9 -178.81(13)
N3 C8 C9 C10 -0.5(3)
C14 N4 C10 C11 -2.3(2)
C13 N4 C10 C11 172.42(16)
C14 N4 C10 C9 177.59(15)
C13 N4 C10 C9 -7.7(2)
C8 C9 C10 N4 176.36(16)
C8 C9 C10 C11 -3.8(2)
N4 C10 C11 C12 -175.62(15)
C9 C10 C11 C12 4.5(2)
C10 C11 C12 N3 -1.1(2)
C8 N3 C12 C11 -3.3(2)
P1B N3 C12 C11 -170.0(4)
P1A N3 C12 C11 179.80(12)
